data_7028447
loop_
_publ_author_name
'Ib\'a\~nez, Susana'
'Vre\<cko, Doris Nena'
'Estevan, Francisco'
'Hirva, Pipsa'
'Sana\'u, Mercedes'
'Ubeda, Maangeles'

_publ_section_title
;
 Further orthometalated dinuclear palladium(iii) compounds with bridging
 N,S-donor ligands.
;
_journal_issue 7
_journal_name_full 'Dalton transactions (Cambridge, England : 2003)'
_journal_page_first 2961
_journal_page_last 2970
_journal_paper_doi 10.1039/c3dt52717d
_journal_volume 43
_journal_year 2014
_chemical_formula_sum 'C46 H36 N2 P2 Pd2 S2'
_chemical_formula_weight 955.63
_chemical_name_systematic
; 
 ? 
;
_space_group_IT_number 14
_symmetry_cell_setting monoclinic
_symmetry_space_group_name_Hall '-P 2ybc'
_symmetry_space_group_name_H-M 'P 1 21/c 1'
_atom_sites_solution_hydrogens geom
_atom_sites_solution_primary direct
_atom_sites_solution_secondary difmap
_audit_creation_method SHELXL-97
_cell_angle_alpha 90.00
_cell_angle_beta 98.02(3)
_cell_angle_gamma 90.00
_cell_formula_units_Z 8
_cell_length_a 18.439(4)
_cell_length_b 21.149(4)
_cell_length_c 20.707(4)
_cell_measurement_temperature 293(2)
_cell_volume 7996(3)
_computing_cell_refinement 'Denzo and Scalepack(Otwinowski & Minor1997)'
_computing_data_collection 'Collect(Nonius BV, 1997-2000)'
_computing_data_reduction 'Denzo and Scalepack(Otwinowski & Minor1997)'
_computing_molecular_graphics 'Bruker SHELXTL'
_computing_publication_material 'Bruker SHELXTL'
_computing_structure_refinement 'Bruker SHELXTL'
_computing_structure_solution 'Bruker SHELXTL'
_diffrn_ambient_temperature 293(2)
_diffrn_measured_fraction_theta_full 0.989
_diffrn_measured_fraction_theta_max 0.989
_diffrn_radiation_monochromator graphite
_diffrn_radiation_source 'fine-focus sealed tube'
_diffrn_radiation_type MoK\a
_diffrn_radiation_wavelength 0.71073
_diffrn_reflns_av_R_equivalents 0.0313
_diffrn_reflns_av_sigmaI/netI 0.0379
_diffrn_reflns_limit_h_max 21
_diffrn_reflns_limit_h_min -21
_diffrn_reflns_limit_k_max 24
_diffrn_reflns_limit_k_min -24
_diffrn_reflns_limit_l_max 24
_diffrn_reflns_limit_l_min -24
_diffrn_reflns_number 24109
_diffrn_reflns_theta_full 24.71
_diffrn_reflns_theta_max 24.71
_diffrn_reflns_theta_min 1.38
_exptl_absorpt_coefficient_mu 1.120
_exptl_absorpt_correction_type none
_exptl_crystal_colour yellow
_exptl_crystal_density_diffrn 1.588
_exptl_crystal_density_method 'not measured'
_exptl_crystal_description prismatic
_exptl_crystal_F_000 3840
_exptl_crystal_size_max 0.25
_exptl_crystal_size_mid 0.25
_exptl_crystal_size_min 0.23
_refine_diff_density_max 0.507
_refine_diff_density_min -0.882
_refine_diff_density_rms 0.143
_refine_ls_extinction_method none
_refine_ls_goodness_of_fit_ref 1.081
_refine_ls_hydrogen_treatment constr
_refine_ls_matrix_type full
_refine_ls_number_parameters 973
_refine_ls_number_reflns 13492
_refine_ls_number_restraints 0
_refine_ls_restrained_S_all 1.081
_refine_ls_R_factor_all 0.0524
_refine_ls_R_factor_gt 0.0340
_refine_ls_shift/su_max 0.002
_refine_ls_shift/su_mean 0.000
_refine_ls_structure_factor_coef Fsqd
_refine_ls_weighting_details 'calc w=1/[\s^2^(Fo^2^)+(0.0451P)^2^+9.3353P] where P=(Fo^2^+2Fc^2^)/3'
_refine_ls_weighting_scheme calc
_refine_ls_wR_factor_gt 0.0868
_refine_ls_wR_factor_ref 0.1015
_reflns_number_gt 10413
_reflns_number_total 13492
_reflns_threshold_expression >2sigma(I)
_cod_data_source_file c3dt52717d.txt
_cod_data_source_block shelxl
_cod_original_sg_symbol_H-M P2(1)/c
_cod_database_code 7028447

loop_
_symmetry_equiv_pos_as_xyz
'x, y, z'
'-x, y+1/2, -z+1/2'
'-x, -y, -z'
'x, -y-1/2, z-1/2'

loop_
_atom_site_label
_atom_site_type_symbol
_atom_site_fract_x
_atom_site_fract_y
_atom_site_fract_z
_atom_site_U_iso_or_equiv
_atom_site_adp_type
_atom_site_occupancy
_atom_site_symmetry_multiplicity
_atom_site_calc_flag
_atom_site_refinement_flags
Pd1 Pd 0.459737(16) 0.384497(14) 0.727624(15) 0.03072(9) Uani 1 1 d .
P1 P 0.46233(6) 0.32831(5) 0.82290(5) 0.0338(2) Uani 1 1 d .
S1 S 0.44358(6) 0.45215(5) 0.63696(6) 0.0440(3) Uani 1 1 d .
N1 N 0.46625(19) 0.30599(16) 0.66201(17) 0.0382(8) Uani 1 1 d .
C1 C 0.3736(2) 0.4156(2) 0.5856(2) 0.0429(10) Uani 1 1 d .
Pd2 Pd 0.313367(16) 0.359627(14) 0.710939(16) 0.03351(9) Uani 1 1 d .
P2 P 0.29854(5) 0.45999(5) 0.74940(5) 0.0331(2) Uani 1 1 d .
S2 S 0.33972(7) 0.25359(5) 0.68761(6) 0.0493(3) Uani 1 1 d .
N2 N 0.32085(19) 0.38120(16) 0.60919(17) 0.0403(8) Uani 1 1 d .
C2 C 0.3705(3) 0.4241(3) 0.5181(2) 0.0644(15) Uani 1 1 d .
H2A H 0.4066 0.4476 0.5019 0.077 Uiso 1 1 calc R
Pd3 Pd 0.941189(16) 0.381449(15) 0.790558(16) 0.03304(9) Uani 1 1 d .
P3 P 0.94609(5) 0.27731(5) 0.75830(5) 0.0350(2) Uani 1 1 d .
S3 S 0.92577(6) 0.49045(5) 0.80703(6) 0.0442(3) Uani 1 1 d .
N3 N 0.93451(19) 0.36728(17) 0.89294(17) 0.0402(8) Uani 1 1 d .
C3 C 0.3154(4) 0.3984(3) 0.4762(3) 0.0791(18) Uani 1 1 d .
H3A H 0.3133 0.4049 0.4315 0.095 Uiso 1 1 calc R
Pd4 Pd 0.793202(16) 0.365162(15) 0.773506(16) 0.03305(9) Uani 1 1 d .
P4 P 0.79352(5) 0.41835(5) 0.67652(5) 0.0347(2) Uani 1 1 d .
S4 S 0.80686(6) 0.30309(6) 0.86921(6) 0.0459(3) Uani 1 1 d .
N4 N 0.79209(17) 0.45044(17) 0.83114(17) 0.0391(8) Uani 1 1 d .
C4 C 0.2630(3) 0.3632(3) 0.4995(3) 0.0688(16) Uani 1 1 d .
H4A H 0.2250 0.3451 0.4713 0.083 Uiso 1 1 calc R
C5 C 0.2677(3) 0.3551(2) 0.5652(3) 0.0553(13) Uani 1 1 d .
H5A H 0.2325 0.3301 0.5809 0.066 Uiso 1 1 calc R
C6 C 0.4165(2) 0.2596(2) 0.6476(2) 0.0420(10) Uani 1 1 d .
C7 C 0.4273(3) 0.2140(2) 0.6003(2) 0.0553(13) Uani 1 1 d .
H7A H 0.3933 0.1818 0.5906 0.066 Uiso 1 1 calc R
C8 C 0.4872(3) 0.2168(3) 0.5689(2) 0.0620(15) Uani 1 1 d .
H8A H 0.4940 0.1866 0.5377 0.074 Uiso 1 1 calc R
C9 C 0.5375(3) 0.2644(3) 0.5835(3) 0.0606(14) Uani 1 1 d .
H9A H 0.5790 0.2668 0.5627 0.073 Uiso 1 1 calc R
C10 C 0.5249(3) 0.3083(2) 0.6296(2) 0.0496(12) Uani 1 1 d .
H10A H 0.5584 0.3411 0.6389 0.060 Uiso 1 1 calc R
C11 C 0.3718(2) 0.3234(2) 0.8484(2) 0.0387(10) Uani 1 1 d .
C12 C 0.3090(2) 0.33221(19) 0.8029(2) 0.0359(9) Uani 1 1 d .
C13 C 0.2410(2) 0.3200(2) 0.8233(2) 0.0502(12) Uani 1 1 d .
H13A H 0.1985 0.3249 0.7938 0.060 Uiso 1 1 calc R
C14 C 0.2358(3) 0.3009(3) 0.8863(3) 0.0602(14) Uani 1 1 d .
H14A H 0.1900 0.2920 0.8981 0.072 Uiso 1 1 calc R
C15 C 0.2969(3) 0.2949(3) 0.9314(3) 0.0620(14) Uani 1 1 d .
H15A H 0.2927 0.2840 0.9742 0.074 Uiso 1 1 calc R
C16 C 0.3648(3) 0.3053(2) 0.9127(2) 0.0523(12) Uani 1 1 d .
H16A H 0.4066 0.3002 0.9430 0.063 Uiso 1 1 calc R
C21 C 0.4922(2) 0.2466(2) 0.8189(2) 0.0394(10) Uani 1 1 d .
C22 C 0.4643(2) 0.1963(2) 0.8500(3) 0.0516(12) Uani 1 1 d .
H22A H 0.4241 0.2025 0.8719 0.062 Uiso 1 1 calc R
C23 C 0.4955(3) 0.1367(2) 0.8491(3) 0.0593(14) Uani 1 1 d .
H23A H 0.4767 0.1034 0.8711 0.071 Uiso 1 1 calc R
C24 C 0.5537(3) 0.1264(2) 0.8163(3) 0.0639(15) Uani 1 1 d .
H24A H 0.5741 0.0863 0.8154 0.077 Uiso 1 1 calc R
C25 C 0.5822(3) 0.1762(2) 0.7843(3) 0.0588(13) Uani 1 1 d .
H25A H 0.6219 0.1695 0.7619 0.071 Uiso 1 1 calc R
C26 C 0.5519(3) 0.2356(2) 0.7858(2) 0.0494(12) Uani 1 1 d .
H26A H 0.5715 0.2688 0.7645 0.059 Uiso 1 1 calc R
C31 C 0.5240(2) 0.35677(19) 0.8948(2) 0.0339(9) Uani 1 1 d .
C32 C 0.5920(2) 0.3304(2) 0.9124(2) 0.0492(12) Uani 1 1 d .
H32A H 0.6062 0.2963 0.8887 0.059 Uiso 1 1 calc R
C33 C 0.6401(3) 0.3536(3) 0.9647(3) 0.0598(14) Uani 1 1 d .
H33A H 0.6857 0.3346 0.9757 0.072 Uiso 1 1 calc R
C34 C 0.6215(3) 0.4031(2) 0.9996(2) 0.0546(12) Uani 1 1 d .
H34A H 0.6540 0.4187 1.0344 0.066 Uiso 1 1 calc R
C35 C 0.5542(3) 0.4302(2) 0.9833(3) 0.0608(14) Uani 1 1 d .
H35A H 0.5408 0.4642 1.0076 0.073 Uiso 1 1 calc R
C36 C 0.5057(3) 0.4080(2) 0.9312(2) 0.0506(12) Uani 1 1 d .
H36A H 0.4604 0.4275 0.9205 0.061 Uiso 1 1 calc R
C41 C 0.3861(2) 0.49177(19) 0.7876(2) 0.0338(9) Uani 1 1 d .
C42 C 0.4523(2) 0.46354(19) 0.77898(19) 0.0328(9) Uani 1 1 d .
C43 C 0.5172(2) 0.4952(2) 0.8037(2) 0.0419(10) Uani 1 1 d .
H43A H 0.5620 0.4775 0.7976 0.050 Uiso 1 1 calc R
C44 C 0.5166(2) 0.5514(2) 0.8365(2) 0.0478(11) Uani 1 1 d .
H44A H 0.5605 0.5718 0.8513 0.057 Uiso 1 1 calc R
C45 C 0.4513(2) 0.5778(2) 0.8476(2) 0.0472(11) Uani 1 1 d .
H45A H 0.4508 0.6155 0.8707 0.057 Uiso 1 1 calc R
C46 C 0.3866(2) 0.5477(2) 0.8242(2) 0.0405(10) Uani 1 1 d .
H46A H 0.3424 0.5647 0.8327 0.049 Uiso 1 1 calc R
C51 C 0.2585(2) 0.5163(2) 0.6880(2) 0.0382(10) Uani 1 1 d .
C52 C 0.2153(3) 0.4933(3) 0.6324(2) 0.0566(13) Uani 1 1 d .
H52A H 0.2100 0.4498 0.6264 0.068 Uiso 1 1 calc R
C53 C 0.1806(3) 0.5334(3) 0.5867(3) 0.0696(16) Uani 1 1 d .
H53A H 0.1527 0.5170 0.5496 0.084 Uiso 1 1 calc R
C54 C 0.1863(3) 0.5974(3) 0.5948(3) 0.0740(18) Uani 1 1 d .
H54A H 0.1627 0.6246 0.5633 0.089 Uiso 1 1 calc R
C55 C 0.2267(3) 0.6209(3) 0.6492(3) 0.0743(18) Uani 1 1 d .
H55A H 0.2302 0.6644 0.6552 0.089 Uiso 1 1 calc R
C56 C 0.2628(3) 0.5808(2) 0.6960(3) 0.0625(15) Uani 1 1 d .
H56A H 0.2902 0.5977 0.7331 0.075 Uiso 1 1 calc R
C61 C 0.2396(2) 0.4732(2) 0.8127(2) 0.0395(10) Uani 1 1 d .
C62 C 0.1681(2) 0.4928(2) 0.7974(3) 0.0550(13) Uani 1 1 d .
H62A H 0.1486 0.4993 0.7541 0.066 Uiso 1 1 calc R
C63 C 0.1248(3) 0.5028(3) 0.8462(4) 0.0781(19) Uani 1 1 d .
H63A H 0.0764 0.5157 0.8355 0.094 Uiso 1 1 calc R
C64 C 0.1530(4) 0.4937(3) 0.9090(4) 0.083(2) Uani 1 1 d .
H64A H 0.1239 0.5012 0.9414 0.100 Uiso 1 1 calc R
C65 C 0.2234(3) 0.4737(3) 0.9261(3) 0.0706(16) Uani 1 1 d .
H65A H 0.2421 0.4674 0.9697 0.085 Uiso 1 1 calc R
C66 C 0.2664(3) 0.4628(2) 0.8778(2) 0.0567(13) Uani 1 1 d .
H66A H 0.3141 0.4483 0.8891 0.068 Uiso 1 1 calc R
C67 C 0.8425(2) 0.4973(2) 0.8374(2) 0.0404(10) Uani 1 1 d .
C68 C 0.8279(3) 0.5546(2) 0.8668(2) 0.0534(12) Uani 1 1 d .
H68A H 0.8619 0.5873 0.8692 0.064 Uiso 1 1 calc R
C69 C 0.7636(3) 0.5627(3) 0.8922(3) 0.0643(15) Uani 1 1 d .
H69A H 0.7532 0.6010 0.9110 0.077 Uiso 1 1 calc R
C70 C 0.7141(3) 0.5129(3) 0.8894(3) 0.0581(13) Uani 1 1 d .
H70A H 0.6711 0.5163 0.9079 0.070 Uiso 1 1 calc R
C71 C 0.7306(2) 0.4590(2) 0.8587(2) 0.0476(11) Uani 1 1 d .
H71A H 0.6972 0.4258 0.8565 0.057 Uiso 1 1 calc R
C72 C 0.8788(2) 0.3398(2) 0.9187(2) 0.0423(10) Uani 1 1 d .
C73 C 0.8802(3) 0.3396(3) 0.9865(2) 0.0594(13) Uani 1 1 d .
H73A H 0.8424 0.3200 1.0043 0.071 Uiso 1 1 calc R
C74 C 0.9354(3) 0.3672(3) 1.0267(3) 0.0680(16) Uani 1 1 d .
H74A H 0.9356 0.3665 1.0716 0.082 Uiso 1 1 calc R
C75 C 0.9913(3) 0.3962(3) 1.0002(3) 0.0641(14) Uani 1 1 d .
H75A H 1.0297 0.4160 1.0266 0.077 Uiso 1 1 calc R
C76 C 0.9885(3) 0.3950(2) 0.9341(3) 0.0552(13) Uani 1 1 d .
H76A H 1.0262 0.4146 0.9161 0.066 Uiso 1 1 calc R
C77 C 0.9470(2) 0.4051(2) 0.6978(2) 0.0364(9) Uani 1 1 d .
C78 C 0.8852(2) 0.41955(19) 0.6527(2) 0.0337(9) Uani 1 1 d .
C79 C 0.8944(2) 0.4370(2) 0.5893(2) 0.0437(11) Uani 1 1 d .
H79A H 0.8531 0.4456 0.5594 0.052 Uiso 1 1 calc R
C80 C 0.9620(2) 0.4418(2) 0.5695(2) 0.0479(11) Uani 1 1 d .
H80A H 0.9667 0.4534 0.5270 0.057 Uiso 1 1 calc R
C81 C 1.0233(2) 0.4288(2) 0.6145(2) 0.0512(12) Uani 1 1 d .
H81A H 1.0698 0.4319 0.6022 0.061 Uiso 1 1 calc R
C82 C 1.0155(2) 0.4114(2) 0.6773(2) 0.0437(11) Uani 1 1 d .
H82A H 1.0573 0.4036 0.7069 0.052 Uiso 1 1 calc R
C83 C 1.0081(2) 0.25967(19) 0.6985(2) 0.0382(10) Uani 1 1 d .
C84 C 0.9863(3) 0.2691(2) 0.6326(2) 0.0515(12) Uani 1 1 d .
H84A H 0.9386 0.2820 0.6182 0.062 Uiso 1 1 calc R
C85 C 1.0340(3) 0.2597(3) 0.5876(3) 0.0605(14) Uani 1 1 d .
H85A H 1.0188 0.2663 0.5434 0.073 Uiso 1 1 calc R
C86 C 1.1046(3) 0.2404(3) 0.6095(3) 0.0655(15) Uani 1 1 d .
H86A H 1.1372 0.2340 0.5797 0.079 Uiso 1 1 calc R
C87 C 1.1272(3) 0.2307(3) 0.6734(3) 0.0675(16) Uani 1 1 d .
H87A H 1.1749 0.2173 0.6871 0.081 Uiso 1 1 calc R
C88 C 1.0798(2) 0.2404(2) 0.7188(2) 0.0522(12) Uani 1 1 d .
H88A H 1.0960 0.2340 0.7629 0.063 Uiso 1 1 calc R
C89 C 0.9787(2) 0.2208(2) 0.8231(2) 0.0443(11) Uani 1 1 d .
C90 C 1.0306(2) 0.2420(3) 0.8732(2) 0.0522(12) Uani 1 1 d .
H90A H 1.0435 0.2845 0.8753 0.063 Uiso 1 1 calc R
C91 C 1.0634(3) 0.2005(3) 0.9201(3) 0.0650(15) Uani 1 1 d .
H91A H 1.0987 0.2151 0.9533 0.078 Uiso 1 1 calc R
C92 C 1.0439(3) 0.1379(3) 0.9178(3) 0.078(2) Uani 1 1 d .
H92A H 1.0661 0.1100 0.9492 0.093 Uiso 1 1 calc R
C93 C 0.9918(3) 0.1163(3) 0.8694(4) 0.085(2) Uani 1 1 d .
H93A H 0.9785 0.0739 0.8681 0.102 Uiso 1 1 calc R
C94 C 0.9586(3) 0.1580(3) 0.8218(3) 0.0664(16) Uani 1 1 d .
H94A H 0.9228 0.1433 0.7891 0.080 Uiso 1 1 calc R
C95 C 0.7937(2) 0.28323(19) 0.7242(2) 0.0355(9) Uani 1 1 d .
C96 C 0.8568(2) 0.24923(19) 0.7183(2) 0.0356(9) Uani 1 1 d .
C97 C 0.8529(2) 0.1930(2) 0.6826(2) 0.0468(11) Uani 1 1 d .
H97A H 0.8957 0.1710 0.6783 0.056 Uiso 1 1 calc R
C98 C 0.7857(3) 0.1696(2) 0.6536(2) 0.0526(12) Uani 1 1 d .
H98A H 0.7833 0.1322 0.6298 0.063 Uiso 1 1 calc R
C99 C 0.7231(2) 0.2022(2) 0.6602(2) 0.0485(12) Uani 1 1 d .
H99A H 0.6779 0.1865 0.6414 0.058 Uiso 1 1 calc R
C100 C 0.7264(2) 0.2583(2) 0.6946(2) 0.0448(11) Uani 1 1 d .
H10B H 0.6834 0.2801 0.6984 0.054 Uiso 1 1 calc R
C101 C 0.7371(2) 0.3903(2) 0.6017(2) 0.0409(10) Uani 1 1 d .
C102 C 0.7592(3) 0.3372(2) 0.5701(2) 0.0493(11) Uani 1 1 d .
H10C H 0.8009 0.3154 0.5883 0.059 Uiso 1 1 calc R
C103 C 0.7205(3) 0.3164(3) 0.5125(2) 0.0592(13) Uani 1 1 d .
H10D H 0.7365 0.2810 0.4920 0.071 Uiso 1 1 calc R
C104 C 0.6592(3) 0.3472(3) 0.4853(3) 0.0776(18) Uani 1 1 d .
H10E H 0.6333 0.3330 0.4462 0.093 Uiso 1 1 calc R
C105 C 0.6359(3) 0.3989(3) 0.5156(3) 0.087(2) Uani 1 1 d .
H10F H 0.5936 0.4197 0.4971 0.105 Uiso 1 1 calc R
C106 C 0.6745(3) 0.4211(3) 0.5738(3) 0.0662(16) Uani 1 1 d .
H10G H 0.6581 0.4567 0.5939 0.079 Uiso 1 1 calc R
C107 C 0.7679(2) 0.5017(2) 0.6834(2) 0.0380(10) Uani 1 1 d .
C108 C 0.8134(3) 0.5510(2) 0.6710(2) 0.0463(11) Uani 1 1 d .
H10H H 0.8576 0.5425 0.6560 0.056 Uiso 1 1 calc R
C109 C 0.7932(3) 0.6130(2) 0.6809(3) 0.0548(13) Uani 1 1 d .
H10I H 0.8239 0.6460 0.6725 0.066 Uiso 1 1 calc R
C110 C 0.7279(3) 0.6258(3) 0.7031(3) 0.0639(15) Uani 1 1 d .
H11A H 0.7144 0.6676 0.7092 0.077 Uiso 1 1 calc R
C111 C 0.6826(3) 0.5779(3) 0.7161(2) 0.0621(15) Uani 1 1 d .
H11B H 0.6386 0.5870 0.7313 0.074 Uiso 1 1 calc R
C112 C 0.7023(2) 0.5156(2) 0.7067(2) 0.0503(12) Uani 1 1 d .
H11C H 0.6716 0.4830 0.7160 0.060 Uiso 1 1 calc R

loop_
_atom_site_aniso_label
_atom_site_aniso_U_11
_atom_site_aniso_U_22
_atom_site_aniso_U_33
_atom_site_aniso_U_23
_atom_site_aniso_U_13
_atom_site_aniso_U_12
Pd1 0.03363(17) 0.02946(17) 0.02876(18) 0.00017(12) 0.00327(12) 0.00087(12)
P1 0.0361(6) 0.0335(6) 0.0311(6) 0.0045(4) 0.0023(4) 0.0023(4)
S1 0.0586(7) 0.0368(6) 0.0350(6) 0.0046(5) 0.0011(5) -0.0066(5)
N1 0.048(2) 0.0350(19) 0.030(2) 0.0000(15) 0.0032(16) 0.0051(17)
C1 0.060(3) 0.034(2) 0.033(3) 0.0004(19) 0.002(2) 0.003(2)
Pd2 0.03512(17) 0.03123(17) 0.03269(19) 0.00031(13) -0.00048(13) -0.00279(13)
P2 0.0326(5) 0.0328(6) 0.0328(6) -0.0005(4) 0.0009(4) 0.0008(4)
S2 0.0584(7) 0.0310(6) 0.0581(8) -0.0012(5) 0.0066(6) -0.0053(5)
N2 0.051(2) 0.0351(19) 0.032(2) -0.0016(15) -0.0039(16) -0.0024(16)
C2 0.082(4) 0.074(4) 0.035(3) 0.010(3) 0.001(3) -0.017(3)
Pd3 0.02985(16) 0.03717(18) 0.03133(19) 0.00317(13) 0.00158(13) -0.00073(13)
P3 0.0312(5) 0.0372(6) 0.0359(6) 0.0035(5) 0.0026(4) 0.0009(5)
S3 0.0404(6) 0.0384(6) 0.0529(8) 0.0015(5) 0.0039(5) -0.0019(5)
N3 0.043(2) 0.044(2) 0.033(2) 0.0062(16) 0.0006(16) 0.0041(17)
C3 0.105(5) 0.094(5) 0.032(3) -0.002(3) -0.012(3) -0.020(4)
Pd4 0.02935(16) 0.03560(18) 0.03435(19) 0.00499(13) 0.00500(13) -0.00002(13)
P4 0.0313(5) 0.0388(6) 0.0335(6) 0.0061(5) 0.0022(4) 0.0001(5)
S4 0.0525(7) 0.0440(6) 0.0423(7) 0.0101(5) 0.0099(5) -0.0039(5)
N4 0.0343(18) 0.047(2) 0.036(2) 0.0060(16) 0.0045(15) 0.0036(16)
C4 0.085(4) 0.076(4) 0.040(3) -0.008(3) -0.014(3) -0.015(3)
C5 0.067(3) 0.045(3) 0.048(3) -0.003(2) -0.014(2) -0.009(2)
C6 0.058(3) 0.033(2) 0.033(3) 0.0020(18) -0.003(2) 0.009(2)
C7 0.072(3) 0.043(3) 0.046(3) -0.006(2) -0.007(3) 0.010(2)
C8 0.087(4) 0.057(3) 0.040(3) -0.009(2) 0.002(3) 0.028(3)
C9 0.075(3) 0.063(3) 0.046(3) 0.003(3) 0.016(3) 0.024(3)
C10 0.058(3) 0.049(3) 0.042(3) 0.003(2) 0.007(2) 0.012(2)
C11 0.039(2) 0.042(2) 0.035(2) 0.0078(19) 0.0064(18) -0.0010(19)
C12 0.038(2) 0.035(2) 0.036(2) 0.0015(18) 0.0078(18) -0.0073(18)
C13 0.041(2) 0.054(3) 0.054(3) 0.006(2) 0.002(2) -0.008(2)
C14 0.048(3) 0.073(4) 0.063(4) 0.013(3) 0.019(3) -0.012(3)
C15 0.063(3) 0.078(4) 0.049(3) 0.021(3) 0.020(3) -0.011(3)
C16 0.051(3) 0.064(3) 0.041(3) 0.015(2) 0.005(2) -0.003(2)
C21 0.044(2) 0.035(2) 0.037(3) 0.0023(19) -0.0038(19) 0.0006(19)
C22 0.045(3) 0.041(3) 0.067(4) 0.005(2) 0.001(2) -0.004(2)
C23 0.066(3) 0.033(3) 0.074(4) 0.009(2) -0.011(3) -0.009(2)
C24 0.081(4) 0.034(3) 0.072(4) -0.002(3) -0.008(3) 0.014(3)
C25 0.077(4) 0.047(3) 0.053(3) -0.001(2) 0.011(3) 0.017(3)
C26 0.065(3) 0.041(3) 0.042(3) 0.000(2) 0.008(2) 0.010(2)
C31 0.037(2) 0.034(2) 0.030(2) 0.0069(17) 0.0035(17) -0.0002(18)
C32 0.044(3) 0.055(3) 0.047(3) -0.010(2) 0.000(2) 0.005(2)
C33 0.041(3) 0.072(4) 0.062(4) -0.005(3) -0.006(2) 0.006(2)
C34 0.058(3) 0.059(3) 0.044(3) -0.003(2) -0.006(2) -0.004(3)
C35 0.078(4) 0.052(3) 0.047(3) -0.012(2) -0.007(3) 0.011(3)
C36 0.058(3) 0.045(3) 0.046(3) -0.002(2) -0.004(2) 0.014(2)
C41 0.035(2) 0.033(2) 0.031(2) 0.0019(17) -0.0002(17) 0.0001(17)
C42 0.037(2) 0.036(2) 0.025(2) 0.0000(17) 0.0002(16) -0.0016(18)
C43 0.036(2) 0.044(3) 0.044(3) -0.001(2) -0.0003(19) -0.0024(19)
C44 0.045(3) 0.044(3) 0.051(3) -0.008(2) -0.007(2) -0.012(2)
C45 0.061(3) 0.038(2) 0.041(3) -0.011(2) -0.001(2) -0.004(2)
C46 0.045(2) 0.037(2) 0.039(3) -0.0081(19) 0.0019(19) 0.0033(19)
C51 0.033(2) 0.042(2) 0.040(3) 0.0054(19) 0.0035(18) 0.0002(18)
C52 0.058(3) 0.061(3) 0.047(3) 0.001(2) -0.007(2) 0.010(2)
C53 0.069(3) 0.085(4) 0.051(4) 0.023(3) -0.007(3) 0.012(3)
C54 0.060(3) 0.085(5) 0.074(4) 0.044(4) 0.002(3) 0.011(3)
C55 0.074(4) 0.045(3) 0.099(5) 0.027(3) -0.006(3) -0.003(3)
C56 0.063(3) 0.043(3) 0.075(4) 0.011(3) -0.012(3) -0.007(2)
C61 0.041(2) 0.037(2) 0.043(3) -0.0044(19) 0.0130(19) -0.0050(19)
C62 0.036(2) 0.060(3) 0.069(4) -0.009(3) 0.009(2) -0.007(2)
C63 0.042(3) 0.083(4) 0.114(6) -0.012(4) 0.027(3) -0.008(3)
C64 0.091(5) 0.080(4) 0.091(5) -0.023(4) 0.056(4) -0.027(4)
C65 0.085(4) 0.082(4) 0.050(4) -0.006(3) 0.029(3) -0.009(3)
C66 0.064(3) 0.065(3) 0.043(3) -0.003(2) 0.015(2) 0.000(3)
C67 0.047(2) 0.044(3) 0.029(2) 0.0056(19) -0.0016(18) 0.006(2)
C68 0.059(3) 0.047(3) 0.052(3) -0.005(2) 0.002(2) 0.003(2)
C69 0.070(3) 0.066(4) 0.057(4) -0.014(3) 0.009(3) 0.018(3)
C70 0.052(3) 0.074(4) 0.050(3) -0.005(3) 0.013(2) 0.013(3)
C71 0.047(3) 0.057(3) 0.040(3) 0.008(2) 0.008(2) 0.004(2)
C72 0.053(3) 0.039(2) 0.035(3) 0.0063(19) 0.006(2) 0.009(2)
C73 0.073(3) 0.066(3) 0.041(3) 0.013(3) 0.013(3) 0.003(3)
C74 0.093(4) 0.083(4) 0.027(3) 0.004(3) 0.004(3) 0.005(3)
C75 0.080(4) 0.066(3) 0.040(3) -0.001(3) -0.013(3) -0.005(3)
C76 0.051(3) 0.055(3) 0.057(3) 0.002(2) -0.005(2) -0.001(2)
C77 0.035(2) 0.039(2) 0.035(2) 0.0002(19) 0.0039(17) -0.0026(18)
C78 0.036(2) 0.035(2) 0.031(2) 0.0036(18) 0.0060(17) -0.0011(18)
C79 0.044(2) 0.049(3) 0.036(3) 0.006(2) 0.0018(19) -0.001(2)
C80 0.053(3) 0.057(3) 0.038(3) 0.006(2) 0.019(2) -0.008(2)
C81 0.043(3) 0.057(3) 0.056(3) 0.003(2) 0.016(2) -0.009(2)
C82 0.031(2) 0.051(3) 0.049(3) 0.003(2) 0.0046(19) -0.001(2)
C83 0.035(2) 0.036(2) 0.044(3) -0.0006(19) 0.0062(18) 0.0004(18)
C84 0.049(3) 0.059(3) 0.047(3) 0.003(2) 0.009(2) 0.001(2)
C85 0.071(4) 0.072(4) 0.042(3) -0.006(3) 0.021(3) -0.009(3)
C86 0.063(3) 0.072(4) 0.069(4) -0.010(3) 0.036(3) -0.011(3)
C87 0.049(3) 0.087(4) 0.071(4) -0.001(3) 0.022(3) 0.008(3)
C88 0.048(3) 0.066(3) 0.044(3) 0.000(2) 0.011(2) 0.003(2)
C89 0.037(2) 0.050(3) 0.047(3) 0.016(2) 0.011(2) 0.005(2)
C90 0.050(3) 0.061(3) 0.046(3) 0.007(2) 0.005(2) 0.016(2)
C91 0.058(3) 0.095(5) 0.041(3) 0.014(3) 0.006(2) 0.027(3)
C92 0.062(4) 0.094(5) 0.080(5) 0.053(4) 0.019(3) 0.021(3)
C93 0.077(4) 0.063(4) 0.114(6) 0.045(4) 0.007(4) -0.004(3)
C94 0.052(3) 0.062(3) 0.082(4) 0.025(3) -0.003(3) -0.007(3)
C95 0.037(2) 0.039(2) 0.030(2) 0.0066(18) 0.0029(17) -0.0019(18)
C96 0.036(2) 0.038(2) 0.033(2) 0.0051(18) 0.0050(17) -0.0007(18)
C97 0.047(3) 0.041(3) 0.053(3) 0.000(2) 0.007(2) -0.001(2)
C98 0.059(3) 0.041(3) 0.058(3) -0.003(2) 0.007(2) -0.009(2)
C99 0.042(2) 0.046(3) 0.055(3) 0.003(2) -0.004(2) -0.015(2)
C100 0.034(2) 0.045(3) 0.054(3) 0.008(2) 0.004(2) -0.001(2)
C101 0.034(2) 0.049(3) 0.037(3) 0.011(2) -0.0005(18) -0.008(2)
C102 0.051(3) 0.051(3) 0.045(3) 0.000(2) 0.003(2) -0.003(2)
C103 0.073(3) 0.057(3) 0.046(3) -0.006(2) 0.001(3) -0.017(3)
C104 0.082(4) 0.081(4) 0.060(4) 0.003(3) -0.027(3) -0.020(3)
C105 0.079(4) 0.076(4) 0.090(5) 0.001(4) -0.046(4) 0.009(3)
C106 0.054(3) 0.059(3) 0.078(4) 0.004(3) -0.020(3) 0.005(3)
C107 0.039(2) 0.044(2) 0.030(2) 0.0072(19) -0.0012(17) 0.0055(19)
C108 0.052(3) 0.043(3) 0.042(3) 0.001(2) 0.000(2) 0.003(2)
C109 0.072(3) 0.038(3) 0.052(3) -0.004(2) -0.003(3) -0.006(2)
C110 0.087(4) 0.058(3) 0.043(3) -0.005(3) -0.005(3) 0.026(3)
C111 0.063(3) 0.079(4) 0.044(3) 0.003(3) 0.005(2) 0.033(3)
C112 0.045(3) 0.060(3) 0.046(3) 0.015(2) 0.008(2) 0.010(2)

loop_
_atom_type_symbol
_atom_type_description
_atom_type_scat_dispersion_real
_atom_type_scat_dispersion_imag
_atom_type_scat_source
C C 0.0033 0.0016 'International Tables Vol C Tables 4.2.6.8 and 6.1.1.4'
H H 0.0000 0.0000 'International Tables Vol C Tables 4.2.6.8 and 6.1.1.4'
N N 0.0061 0.0033 'International Tables Vol C Tables 4.2.6.8 and 6.1.1.4'
P P 0.1023 0.0942 'International Tables Vol C Tables 4.2.6.8 and 6.1.1.4'
S S 0.1246 0.1234 'International Tables Vol C Tables 4.2.6.8 and 6.1.1.4'
Pd Pd -0.9988 1.0072 'International Tables Vol C Tables 4.2.6.8 and 6.1.1.4'

loop_
_geom_angle_atom_site_label_1
_geom_angle_atom_site_label_2
_geom_angle_atom_site_label_3
_geom_angle
C42 Pd1 N1 173.26(14)
C42 Pd1 P1 88.31(12)
N1 Pd1 P1 98.41(10)
C42 Pd1 S1 84.55(12)
N1 Pd1 S1 88.71(10)
P1 Pd1 S1 170.93(4)
C42 Pd1 Pd2 95.11(11)
N1 Pd1 Pd2 85.00(9)
P1 Pd1 Pd2 84.88(4)
S1 Pd1 Pd2 90.19(4)
C21 P1 C11 104.7(2)
C21 P1 C31 100.99(18)
C11 P1 C31 105.73(19)
C21 P1 Pd1 114.98(15)
C11 P1 Pd1 111.59(14)
C31 P1 Pd1 117.45(13)
C1 S1 Pd1 102.65(15)
C6 N1 C10 118.9(4)
C6 N1 Pd1 127.1(3)
C10 N1 Pd1 113.8(3)
N2 C1 C2 119.7(4)
N2 C1 S1 121.8(3)
C2 C1 S1 118.5(4)
C12 Pd2 N2 175.10(15)
C12 Pd2 P2 85.14(12)
N2 Pd2 P2 99.70(9)
C12 Pd2 S2 87.49(12)
N2 Pd2 S2 87.62(10)
P2 Pd2 S2 170.94(4)
C12 Pd2 Pd1 96.08(12)
N2 Pd2 Pd1 83.51(10)
P2 Pd2 Pd1 86.64(3)
S2 Pd2 Pd1 88.90(3)
C51 P2 C41 108.03(19)
C51 P2 C61 100.2(2)
C41 P2 C61 102.10(19)
C51 P2 Pd2 114.74(15)
C41 P2 Pd2 110.49(13)
C61 P2 Pd2 119.95(14)
C6 S2 Pd2 103.42(15)
C1 N2 C5 117.5(4)
C1 N2 Pd2 127.2(3)
C5 N2 Pd2 115.2(3)
C3 C2 C1 120.6(5)
C77 Pd3 N3 173.50(15)
C77 Pd3 P3 87.20(12)
N3 Pd3 P3 99.30(10)
C77 Pd3 S3 85.31(12)
N3 Pd3 S3 88.23(10)
P3 Pd3 S3 170.95(4)
C77 Pd3 Pd4 95.41(11)
N3 Pd3 Pd4 85.21(10)
P3 Pd3 Pd4 85.45(3)
S3 Pd3 Pd4 90.20(3)
C89 P3 C96 107.5(2)
C89 P3 C83 100.9(2)
C96 P3 C83 103.52(19)
C89 P3 Pd3 115.62(17)
C96 P3 Pd3 111.76(14)
C83 P3 Pd3 116.25(14)
C67 S3 Pd3 105.26(15)
C76 N3 C72 118.1(4)
C76 N3 Pd3 114.9(3)
C72 N3 Pd3 126.6(3)
C2 C3 C4 119.9(5)
C95 Pd4 N4 176.95(15)
C95 Pd4 P4 88.73(12)
N4 Pd4 P4 94.31(10)
C95 Pd4 S4 86.51(12)
N4 Pd4 S4 90.49(10)
P4 Pd4 S4 172.19(4)
C95 Pd4 Pd3 95.68(11)
N4 Pd4 Pd3 84.81(9)
P4 Pd4 Pd3 85.81(4)
S4 Pd4 Pd3 88.50(4)
C78 P4 C107 105.39(19)
C78 P4 C101 102.31(19)
C107 P4 C101 104.7(2)
C78 P4 Pd4 110.93(13)
C107 P4 Pd4 111.68(14)
C101 P4 Pd4 120.49(14)
C72 S4 Pd4 103.23(15)
C67 N4 C71 117.9(4)
C67 N4 Pd4 127.2(3)
C71 N4 Pd4 114.7(3)
C3 C4 C5 118.3(5)
N2 C5 C4 123.9(5)
N1 C6 C7 119.7(4)
N1 C6 S2 121.4(3)
C7 C6 S2 118.9(4)
C8 C7 C6 120.4(5)
C7 C8 C9 119.7(5)
C8 C9 C10 118.3(5)
N1 C10 C9 123.0(5)
C12 C11 C16 119.7(4)
C12 C11 P1 120.2(3)
C16 C11 P1 119.9(3)
C11 C12 C13 117.6(4)
C11 C12 Pd2 122.6(3)
C13 C12 Pd2 119.7(3)
C14 C13 C12 121.5(4)
C15 C14 C13 120.9(4)
C14 C15 C16 119.2(5)
C15 C16 C11 121.1(4)
C22 C21 C26 118.2(4)
C22 C21 P1 125.2(4)
C26 C21 P1 116.4(3)
C21 C22 C23 120.8(5)
C24 C23 C22 120.5(5)
C23 C24 C25 119.6(5)
C26 C25 C24 120.0(5)
C25 C26 C21 120.9(5)
C32 C31 C36 117.1(4)
C32 C31 P1 121.3(3)
C36 C31 P1 121.5(3)
C31 C32 C33 121.5(4)
C34 C33 C32 120.7(5)
C33 C34 C35 119.0(5)
C34 C35 C36 121.1(5)
C35 C36 C31 120.5(4)
C42 C41 C46 119.4(4)
C42 C41 P2 121.7(3)
C46 C41 P2 118.9(3)
C41 C42 C43 117.8(4)
C41 C42 Pd1 123.6(3)
C43 C42 Pd1 118.4(3)
C44 C43 C42 121.9(4)
C43 C44 C45 120.2(4)
C44 C45 C46 119.2(4)
C45 C46 C41 121.3(4)
C56 C51 C52 117.6(4)
C56 C51 P2 123.6(4)
C52 C51 P2 118.5(3)
C53 C52 C51 121.0(5)
C52 C53 C54 120.8(6)
C55 C54 C53 119.2(5)
C54 C55 C56 120.8(5)
C51 C56 C55 120.6(5)
C62 C61 C66 118.1(4)
C62 C61 P2 121.7(4)
C66 C61 P2 120.2(3)
C61 C62 C63 120.6(5)
C64 C63 C62 119.9(6)
C63 C64 C65 121.3(6)
C64 C65 C66 119.1(6)
C65 C66 C61 121.0(5)
N4 C67 C68 120.4(4)
N4 C67 S3 122.2(3)
C68 C67 S3 117.4(4)
C69 C68 C67 120.1(5)
C68 C69 C70 119.1(5)
C71 C70 C69 117.9(5)
N4 C71 C70 124.4(5)
N3 C72 C73 119.2(4)
N3 C72 S4 121.2(3)
C73 C72 S4 119.6(4)
C74 C73 C72 121.4(5)
C73 C74 C75 119.2(5)
C76 C75 C74 117.7(5)
N3 C76 C75 124.3(5)
C82 C77 C78 117.6(4)
C82 C77 Pd3 119.3(3)
C78 C77 Pd3 123.0(3)
C79 C78 C77 119.2(4)
C79 C78 P4 119.8(3)
C77 C78 P4 121.0(3)
C80 C79 C78 122.4(4)
C79 C80 C81 118.4(4)
C82 C81 C80 120.2(4)
C81 C82 C77 122.1(4)
C84 C83 C88 118.4(4)
C84 C83 P3 120.8(3)
C88 C83 P3 120.7(4)
C85 C84 C83 121.3(5)
C86 C85 C84 118.8(5)
C87 C86 C85 121.2(5)
C86 C87 C88 120.4(5)
C87 C88 C83 120.0(5)
C94 C89 C90 118.9(5)
C94 C89 P3 123.6(4)
C90 C89 P3 117.3(4)
C89 C90 C91 120.6(5)
C92 C91 C90 120.0(6)
C93 C92 C91 120.2(5)
C92 C93 C94 120.0(6)
C89 C94 C93 120.2(6)
C96 C95 C100 117.8(4)
C96 C95 Pd4 123.7(3)
C100 C95 Pd4 118.5(3)
C95 C96 C97 120.4(4)
C95 C96 P3 120.2(3)
C97 C96 P3 119.4(3)
C98 C97 C96 120.5(4)
C99 C98 C97 119.4(5)
C98 C99 C100 120.5(4)
C99 C100 C95 121.3(4)
C106 C101 C102 118.0(5)
C106 C101 P4 122.8(4)
C102 C101 P4 119.2(3)
C103 C102 C101 121.1(5)
C104 C103 C102 120.6(5)
C103 C104 C105 119.5(5)
C104 C105 C106 120.9(5)
C101 C106 C105 119.9(5)
C108 C107 C112 118.9(4)
C108 C107 P4 122.7(3)
C112 C107 P4 118.3(3)
C107 C108 C109 120.2(4)
C110 C109 C108 120.1(5)
C111 C110 C109 120.6(5)
C110 C111 C112 119.9(5)
C111 C112 C107 120.4(5)

loop_
_geom_bond_atom_site_label_1
_geom_bond_atom_site_label_2
_geom_bond_distance
Pd1 C42 1.996(4)
Pd1 N1 2.159(3)
Pd1 P1 2.2978(11)
Pd1 S1 2.3462(12)
Pd1 Pd2 2.7240(7)
P1 C21 1.820(4)
P1 C11 1.823(4)
P1 C31 1.844(4)
S1 C1 1.735(5)
N1 C6 1.348(5)
N1 C10 1.351(6)
C1 N2 1.358(6)
C1 C2 1.404(6)
Pd2 C12 2.004(4)
Pd2 N2 2.179(4)
Pd2 P2 2.2967(12)
Pd2 S2 2.3589(13)
P2 C51 1.822(4)
P2 C41 1.824(4)
P2 C61 1.837(4)
S2 C6 1.743(5)
N2 C5 1.359(6)
C2 C3 1.354(7)
Pd3 C77 2.001(4)
Pd3 N3 2.162(4)
Pd3 P3 2.3069(12)
Pd3 S3 2.3535(12)
Pd3 Pd4 2.7241(7)
P3 C89 1.835(4)
P3 C96 1.835(4)
P3 C83 1.838(4)
S3 C67 1.745(4)
N3 C76 1.351(6)
N3 C72 1.352(6)
C3 C4 1.360(8)
Pd4 C95 2.011(4)
Pd4 N4 2.164(4)
Pd4 P4 2.3025(12)
Pd4 S4 2.3611(12)
P4 C78 1.825(4)
P4 C107 1.836(4)
P4 C101 1.840(4)
S4 C72 1.742(5)
N4 C67 1.351(5)
N4 C71 1.351(5)
C4 C5 1.362(7)
C6 C7 1.407(6)
C7 C8 1.358(7)
C8 C9 1.374(8)
C9 C10 1.375(7)
C11 C12 1.400(6)
C11 C16 1.408(6)
C12 C13 1.401(6)
C13 C14 1.381(7)
C14 C15 1.366(7)
C15 C16 1.379(6)
C21 C22 1.379(6)
C21 C26 1.396(6)
C22 C23 1.388(7)
C23 C24 1.365(8)
C24 C25 1.386(7)
C25 C26 1.376(6)
C31 C32 1.374(6)
C31 C36 1.389(6)
C32 C33 1.390(6)
C33 C34 1.344(7)
C34 C35 1.366(7)
C35 C36 1.384(7)
C41 C42 1.393(5)
C41 C46 1.403(6)
C42 C43 1.404(5)
C43 C44 1.370(6)
C44 C45 1.376(6)
C45 C46 1.381(6)
C51 C56 1.375(6)
C51 C52 1.394(6)
C52 C53 1.361(7)
C53 C54 1.367(9)
C54 C55 1.356(8)
C55 C56 1.385(7)
C61 C62 1.376(6)
C61 C66 1.387(7)
C62 C63 1.388(8)
C63 C64 1.345(9)
C64 C65 1.365(9)
C65 C66 1.380(7)
C67 C68 1.400(6)
C68 C69 1.374(7)
C69 C70 1.389(7)
C70 C71 1.359(7)
C72 C73 1.402(6)
C73 C74 1.353(7)
C74 C75 1.379(8)
C75 C76 1.363(7)
C77 C82 1.393(5)
C77 C78 1.404(6)
C78 C79 1.398(6)
C79 C80 1.367(6)
C80 C81 1.388(7)
C81 C82 1.378(6)
C83 C84 1.383(6)
C83 C88 1.392(6)
C84 C85 1.382(7)
C85 C86 1.379(7)
C86 C87 1.346(8)
C87 C88 1.385(7)
C89 C94 1.377(7)
C89 C90 1.384(7)
C90 C91 1.385(7)
C91 C92 1.372(8)
C92 C93 1.365(9)
C93 C94 1.399(8)
C95 C96 1.388(6)
C95 C100 1.408(6)
C96 C97 1.396(6)
C97 C98 1.392(6)
C98 C99 1.368(7)
C99 C100 1.381(6)
C101 C106 1.380(6)
C101 C102 1.388(6)
C102 C103 1.374(6)
C103 C104 1.357(8)
C104 C105 1.360(9)
C105 C106 1.395(8)
C107 C108 1.384(6)
C107 C112 1.395(6)
C108 C109 1.385(6)
C109 C110 1.375(7)
C110 C111 1.364(8)
C111 C112 1.388(7)
